data_4110622
loop_
_publ_author_name
'Sunita Thyagarajan'
'Narasimha N. Murthy'
'Amy A. Narducci Sarjeant'
'Kenneth D. Karlin'
'Steve E. Rokita'

_publ_section_title
;
 Selective DNA Strand Scission with Binuclear Copper Complexes:
 Implications for an Active Cu2-O2 Species
;
_journal_name_full 'Journal of the American Chemical Society'
_journal_page_first 7003
_journal_page_last 7008
_journal_paper_doi 10.1021/ja061014t
_journal_volume 128
_journal_year 2006
_chemical_formula_sum 'C35 H45 Cu2 N11 O12'
_chemical_formula_weight 938.90
_chemical_name_systematic
; 
 ? 
;
_space_group_IT_number 19
_symmetry_cell_setting orthorhombic
_symmetry_space_group_name_Hall 'P 2ac 2ab'
_symmetry_space_group_name_H-M 'P 21 21 21'
_atom_sites_solution_hydrogens geom
_atom_sites_solution_primary direct
_atom_sites_solution_secondary difmap
_audit_creation_date
;
'Mon Dec 29 15:35:42 2003'
;
_audit_creation_method SHELXL-97
_cell_angle_alpha 90.00
_cell_angle_beta 90.00
_cell_angle_gamma 90.00
_cell_formula_units_Z 4
_cell_length_a 10.7555(15)
_cell_length_b 11.6912(16)
_cell_length_c 32.480(2)
_cell_measurement_theta_max 32.8112
_cell_measurement_theta_min 4.2061
_cell_volume 4084.2(8)
_computing_cell_refinement 'Oxford Diffraction CrysAlis RED'
_computing_data_collection 'Oxford Diffraction CrysAlis CCD'
_computing_data_reduction 'Oxford Diffraction CrysAlis RED'
_computing_molecular_graphics 'Sheldrick, G.M. (2000). SHELXTL v6.10.'
_computing_publication_material 'Sheldrick, G.M. (2000). SHELXTL v6.10.'
_computing_structure_refinement 'Sheldrick, G.M. (2000). SHELXTL v6.10.'
_computing_structure_solution 'Sheldrick, G.M. (2000). SHELXTL v6.10.'
_diffrn_ambient_temperature 100
_diffrn_measured_fraction_theta_full 0.942
_diffrn_measured_fraction_theta_max 0.942
_diffrn_measurement_details 'see scan set'
_diffrn_measurement_device Kappa
_diffrn_measurement_device_type Xcalibur3
_diffrn_measurement_method ' omega scans'
_diffrn_orient_matrix_UB_11 0.0525148617
_diffrn_orient_matrix_UB_12 -0.0359621086
_diffrn_orient_matrix_UB_13 0.0027223224
_diffrn_orient_matrix_UB_21 -0.0140011121
_diffrn_orient_matrix_UB_22 -0.0048115783
_diffrn_orient_matrix_UB_23 0.0212679569
_diffrn_orient_matrix_UB_31 -0.0373527248
_diffrn_orient_matrix_UB_32 -0.0486247781
_diffrn_orient_matrix_UB_33 -0.0041443407
_diffrn_radiation_monochromator graphite
_diffrn_radiation_source 'Enhance (Mo) X-ray Source'
_diffrn_radiation_type 'Mo K\a'
_diffrn_radiation_wavelength 0.71073
_diffrn_reflns_av_R_equivalents 0.0628
_diffrn_reflns_av_sigmaI/netI 0.0739
_diffrn_reflns_limit_h_max 16
_diffrn_reflns_limit_h_min -15
_diffrn_reflns_limit_k_max 14
_diffrn_reflns_limit_k_min -17
_diffrn_reflns_limit_l_max 49
_diffrn_reflns_limit_l_min -48
_diffrn_reflns_number 39621
_diffrn_reflns_resolution_max 0.66
_diffrn_reflns_theta_full 32.89
_diffrn_reflns_theta_max 32.89
_diffrn_reflns_theta_min 4.21
_diffrn_source_current 40
_diffrn_source_power 2
_diffrn_source_voltage 50
_exptl_absorpt_coefficient_mu 1.11614
_exptl_absorpt_correction_T_max 0.85403
_exptl_absorpt_correction_T_min 0.47018
_exptl_absorpt_correction_type numerical
_exptl_absorpt_process_details
;
CrysAlis RED, Oxford Diffraction Ltd.,
Version 1.171.10 beta (release 25.09.2003 CrysAlis171 VC++)
(compiled Sep 25 2003,17:01:25)
Analytical numeric absorption correction using a multifaceted crystal
model based on expressions derived by R.C. Clark & J.S. Reid.
;
_exptl_crystal_colour blue
_exptl_crystal_density_diffrn 1.527
_exptl_crystal_description plate
_exptl_crystal_F_000 1944
_exptl_crystal_size_max 0.39828
_exptl_crystal_size_mid 0.24094
_exptl_crystal_size_min 0.06656
_refine_diff_density_max 1.505
_refine_diff_density_min -1.420
_refine_diff_density_rms 0.118
_refine_ls_abs_structure_details 'Flack H D (1983), Acta Cryst. A39, 876-881'
_refine_ls_abs_structure_Flack -0.010(13)
_refine_ls_extinction_coef 0.0004(7)
_refine_ls_extinction_expression Fc^*^=kFc[1+0.001xFc^2^\l^3^/sin(2\q)]^-1/4^
_refine_ls_extinction_method SHELXL
_refine_ls_goodness_of_fit_ref 0.985
_refine_ls_hydrogen_treatment mixed
_refine_ls_matrix_type full
_refine_ls_number_parameters 542
_refine_ls_number_reflns 13938
_refine_ls_number_restraints 0
_refine_ls_restrained_S_all 0.985
_refine_ls_R_factor_all 0.0934
_refine_ls_R_factor_gt 0.0666
_refine_ls_shift/su_max 0.241
_refine_ls_shift/su_mean 0.010
_refine_ls_structure_factor_coef Fsqd
_refine_ls_weighting_details 'calc w=1/[\s^2^(Fo^2^)+(0.1171P)^2^+0.0000P] where P=(Fo^2^+2Fc^2^)/3'
_refine_ls_weighting_scheme calc
_refine_ls_wR_factor_gt 0.1760
_refine_ls_wR_factor_ref 0.1965
_reflns_number_gt 8405
_reflns_number_total 13938
_reflns_threshold_expression >2sigma(I)
_cod_data_source_file ja061014tsi20060221_030131.cif
_cod_data_source_block x0022
_cod_original_cell_volume 4084.1(8)
_cod_original_sg_symbol_H-M 'P 21 21 21 '
_cod_database_code 4110622
_audit_creation_method_reference
;
CrysAlis RED, Oxford Diffraction Ltd.,
Version 1.171.10 beta (release 25.09.2003 CrysAlis171 VC++)
(compiled Sep 25 2003,17:01:25)
;
_computing_data_collection_reference
;
CrysAlis CCD, Oxford Diffraction Ltd.,
Version 1.171.10 beta (release 25.09.2003 CrysAlis171 VC++)
(compiled Sep 25 2003,17:01:25)
;
_computing_cell_refinment_reference
;
CrysAlis RED, Oxford Diffraction Ltd.,
Version 1.171.10 beta (release 25.09.2003 CrysAlis171 VC++)
(compiled Sep 25 2003,17:01:25)
;
_computing_data_reduction_reference
;
CrysAlis RED, Oxford Diffraction Ltd.,
Version 1.171.10 beta (release 25.09.2003 CrysAlis171 VC++)
(compiled Sep 25 2003,17:01:25)
;
_jhu_your_name_here 'Dr. Amy A Sarjeant'
_jhu_your_lab_here 'NCB 240'
_jhu_your_phone_number_here x6-8569
_jhu_your_email_here xray@jhu.edu
_jhu_institutional_source 'Karlin Lab'
_jhu_submitting_scientist 'NN Murthy'
_jhu_scientist_phone 6-6161
_jhu_scientist_email nnmurthy@jhu.edu
_jhu_identifying_number x0022
_jhu_xray_labbook 22
_jhu_crystalization_labbook NM03-02
_jhu_crystalization_solvent 'Acetonitrile, Ethanol, Ether'
_jhu_crystalization_method Evaporation
_jhu_diffraction_detector_distance 50
_jhu_quality_factor 3

loop_
_symmetry_equiv_pos_as_xyz
'x, y, z'
'-x+1/2, -y, z+1/2'
'-x, y+1/2, -z+1/2'
'x+1/2, -y+1/2, -z'

loop_
_atom_site_label
_atom_site_type_symbol
_atom_site_fract_x
_atom_site_fract_y
_atom_site_fract_z
_atom_site_U_iso_or_equiv
_atom_site_adp_type
_atom_site_occupancy
_atom_site_symmetry_multiplicity
_atom_site_calc_flag
_atom_site_refinement_flags
Cu1 Cu -0.19432(5) 0.25096(4) -0.216946(15) 0.03063(13) Uani 1 1 d .
Cu2 Cu 0.38857(5) -0.35408(4) -0.062053(15) 0.02959(13) Uani 1 1 d .
N1 N -0.0593(3) 0.2445(3) -0.17251(10) 0.0285(6) Uani 1 1 d .
N2 N 0.3710(3) -0.1810(3) -0.06887(10) 0.0296(7) Uani 1 1 d .
N3 N -0.3388(4) 0.2552(3) -0.17810(10) 0.0334(7) Uani 1 1 d .
N4 N -0.0692(3) 0.2341(3) -0.26221(11) 0.0320(7) Uani 1 1 d .
N5 N 0.3553(4) -0.3538(3) -0.00141(11) 0.0354(8) Uani 1 1 d .
N6 N 0.4252(3) -0.3735(3) -0.12250(10) 0.0296(7) Uani 1 1 d .
N7 N -0.2880(3) -0.0115(3) -0.20748(11) 0.0318(7) Uani 1 1 d .
N8 N -0.2811(4) 0.4320(3) -0.25914(13) 0.0389(8) Uani 1 1 d .
N9 N 0.1340(4) -0.5035(3) -0.07798(12) 0.0385(8) Uani 1 1 d .
N10 N 0.5953(4) -0.4725(4) -0.04066(13) 0.0434(9) Uani 1 1 d .
O1 O -0.2372(3) 0.0619(2) -0.23096(9) 0.0344(7) Uani 1 1 d .
O2 O -0.3083(3) 0.3252(3) -0.25985(10) 0.0386(7) Uani 1 1 d .
O3 O 0.1865(3) -0.4070(3) -0.07373(9) 0.0359(7) Uani 1 1 d .
O4 O 0.4833(3) -0.5035(3) -0.05147(9) 0.0388(7) Uani 1 1 d .
O5 O -0.3507(3) -0.0885(3) -0.22319(10) 0.0379(7) Uani 1 1 d .
O6 O -0.2709(3) -0.0064(3) -0.16926(10) 0.0414(7) Uani 1 1 d .
O7 O -0.2018(4) 0.4647(3) -0.23415(12) 0.0510(9) Uani 1 1 d .
O8 O -0.3311(4) 0.4967(3) -0.28418(12) 0.0519(9) Uani 1 1 d .
O9 O 0.0209(3) -0.5070(3) -0.08642(11) 0.0448(8) Uani 1 1 d .
O10 O 0.1963(4) -0.5924(3) -0.07399(14) 0.0587(10) Uani 1 1 d .
O11 O 0.6202(4) -0.3687(3) -0.04141(12) 0.0483(8) Uani 1 1 d .
O12 O 0.6705(4) -0.5461(4) -0.03061(14) 0.0674(13) Uani 1 1 d .
C1 C -0.0035(4) 0.1287(3) -0.17014(13) 0.0313(8) Uani 1 1 d .
H1A H 0.0286 0.1090 -0.1971 0.038 Uiso 1 1 calc R
H1B H -0.0690 0.0745 -0.1637 0.038 Uiso 1 1 calc R
C2 C 0.1004(4) 0.1134(3) -0.13899(13) 0.0323(8) Uani 1 1 d .
H2A H 0.0745 0.1442 -0.1126 0.039 Uiso 1 1 calc R
H2B H 0.1731 0.1556 -0.1480 0.039 Uiso 1 1 calc R
C3 C 0.1341(4) -0.0124(3) -0.13391(13) 0.0337(9) Uani 1 1 d .
H3A H 0.0608 -0.0547 -0.1255 0.040 Uiso 1 1 calc R
H3B H 0.1616 -0.0427 -0.1602 0.040 Uiso 1 1 calc R
C4 C 0.2359(5) -0.0295(4) -0.10222(14) 0.0359(9) Uani 1 1 d .
H4A H 0.3123 0.0050 -0.1121 0.043 Uiso 1 1 calc R
H4B H 0.2128 0.0085 -0.0768 0.043 Uiso 1 1 calc R
C5 C 0.2577(4) -0.1554(3) -0.09389(13) 0.0296(8) Uani 1 1 d .
H5A H 0.1857 -0.1859 -0.0797 0.035 Uiso 1 1 calc R
H5B H 0.2645 -0.1949 -0.1200 0.035 Uiso 1 1 calc R
C31 C -0.4434(5) 0.2012(4) -0.18877(14) 0.0380(10) Uani 1 1 d .
H31A H -0.4503 0.1729 -0.2154 0.046 Uiso 1 1 calc R
C32 C -0.5411(5) 0.1856(4) -0.16221(16) 0.0421(11) Uani 1 1 d .
H32A H -0.6119 0.1463 -0.1705 0.051 Uiso 1 1 calc R
C33 C -0.5317(5) 0.2298(4) -0.12265(16) 0.0428(11) Uani 1 1 d .
H33A H -0.5956 0.2194 -0.1037 0.051 Uiso 1 1 calc R
C34 C -0.4261(5) 0.2895(4) -0.11191(14) 0.0417(11) Uani 1 1 d .
H34A H -0.4186 0.3203 -0.0856 0.050 Uiso 1 1 calc R
C35 C -0.3308(4) 0.3036(4) -0.14031(14) 0.0350(9) Uani 1 1 d .
C36 C -0.2124(4) 0.3606(4) -0.12988(13) 0.0339(9) Uani 1 1 d .
H36A H -0.2187 0.3953 -0.1028 0.041 Uiso 1 1 calc R
H36B H -0.1956 0.4208 -0.1497 0.041 Uiso 1 1 calc R
C37 C -0.1071(4) 0.2752(4) -0.13020(13) 0.0349(9) Uani 1 1 d .
H37A H -0.1349 0.2059 -0.1167 0.042 Uiso 1 1 calc R
H37B H -0.0388 0.3061 -0.1142 0.042 Uiso 1 1 calc R
C41 C -0.1156(5) 0.1868(4) -0.29730(13) 0.0349(9) Uani 1 1 d .
H41A H -0.2003 0.1713 -0.2982 0.042 Uiso 1 1 calc R
C42 C -0.0463(5) 0.1604(4) -0.33127(14) 0.0415(10) Uani 1 1 d .
H42A H -0.0824 0.1301 -0.3549 0.050 Uiso 1 1 calc R
C43 C 0.0803(5) 0.1811(4) -0.32880(16) 0.0455(12) Uani 1 1 d .
H43A H 0.1315 0.1631 -0.3509 0.055 Uiso 1 1 calc R
C44 C 0.1305(5) 0.2281(4) -0.29373(15) 0.0433(11) Uani 1 1 d .
H44A H 0.2152 0.2433 -0.2923 0.052 Uiso 1 1 calc R
C45 C 0.0539(4) 0.2530(4) -0.26024(13) 0.0338(8) Uani 1 1 d .
C46 C 0.1134(5) 0.3007(4) -0.22146(14) 0.0412(10) Uani 1 1 d .
H46A H 0.1729 0.2446 -0.2117 0.049 Uiso 1 1 calc R
H46B H 0.1603 0.3682 -0.2292 0.049 Uiso 1 1 calc R
C47 C 0.0320(5) 0.3328(4) -0.18578(14) 0.0394(10) Uani 1 1 d .
H47A H 0.0849 0.3512 -0.1625 0.047 Uiso 1 1 calc R
H47B H -0.0133 0.4017 -0.1930 0.047 Uiso 1 1 calc R
C51 C 0.3010(5) -0.4471(4) 0.01543(15) 0.0409(10) Uani 1 1 d .
H51A H 0.2708 -0.5040 -0.0019 0.049 Uiso 1 1 calc R
C52 C 0.2891(5) -0.4607(5) 0.05756(15) 0.0451(11) Uani 1 1 d .
H52A H 0.2495 -0.5246 0.0684 0.054 Uiso 1 1 calc R
C53 C 0.3371(5) -0.3774(5) 0.08317(15) 0.0468(13) Uani 1 1 d .
H53A H 0.3320 -0.3852 0.1116 0.056 Uiso 1 1 calc R
C54 C 0.3926(5) -0.2829(4) 0.06610(13) 0.0408(10) Uani 1 1 d .
H54A H 0.4259 -0.2266 0.0831 0.049 Uiso 1 1 calc R
C55 C 0.3992(5) -0.2709(4) 0.02386(12) 0.0369(9) Uani 1 1 d .
C56 C 0.4491(5) -0.1662(4) 0.00385(13) 0.0374(10) Uani 1 1 d .
H56A H 0.5291 -0.1835 -0.0085 0.045 Uiso 1 1 calc R
H56B H 0.4619 -0.1076 0.0246 0.045 Uiso 1 1 calc R
C57 C 0.3632(4) -0.1216(4) -0.02857(13) 0.0343(9) Uani 1 1 d .
H57A H 0.2785 -0.1275 -0.0185 0.041 Uiso 1 1 calc R
H57B H 0.3808 -0.0411 -0.0328 0.041 Uiso 1 1 calc R
C61 C 0.3970(4) -0.4790(4) -0.13725(12) 0.0321(8) Uani 1 1 d .
H61A H 0.3599 -0.5315 -0.1196 0.039 Uiso 1 1 calc R
C62 C 0.4211(5) -0.5113(4) -0.17720(14) 0.0393(10) Uani 1 1 d .
H62A H 0.4002 -0.5841 -0.1865 0.047 Uiso 1 1 calc R
C63 C 0.4766(5) -0.4337(4) -0.20290(14) 0.0392(10) Uani 1 1 d .
H63A H 0.4948 -0.4540 -0.2299 0.047 Uiso 1 1 calc R
C64 C 0.5051(4) -0.3273(4) -0.18905(13) 0.0355(9) Uani 1 1 d .
H64A H 0.5441 -0.2750 -0.2063 0.043 Uiso 1 1 calc R
C65 C 0.4751(4) -0.2966(4) -0.14820(13) 0.0320(8) Uani 1 1 d .
C66 C 0.4952(4) -0.1753(4) -0.13578(14) 0.0346(9) Uani 1 1 d .
H66A H 0.4338 -0.1289 -0.1499 0.042 Uiso 1 1 calc R
H66B H 0.5762 -0.1521 -0.1459 0.042 Uiso 1 1 calc R
C67 C 0.4889(4) -0.1461(4) -0.09023(14) 0.0346(9) Uani 1 1 d .
H67A H 0.5583 -0.1827 -0.0764 0.042 Uiso 1 1 calc R
H67B H 0.4992 -0.0641 -0.0872 0.042 Uiso 1 1 calc R
C98 C 0.4979(15) 0.1847(10) -0.0071(4) 0.122(4) Uani 1 1 d .
N99 N 0.5529(13) 0.1245(11) -0.0266(4) 0.146(4) Uani 1 1 d .
C99 C 0.428(2) 0.2501(10) 0.0134(4) 0.234(13) Uani 1 1 d .
H99A H 0.4747 0.2845 0.0354 0.352 Uiso 1 1 calc R
H99B H 0.3604 0.2066 0.0248 0.352 Uiso 1 1 calc R
H99C H 0.3956 0.3088 -0.0042 0.352 Uiso 1 1 calc R

loop_
_atom_site_aniso_label
_atom_site_aniso_U_11
_atom_site_aniso_U_22
_atom_site_aniso_U_33
_atom_site_aniso_U_23
_atom_site_aniso_U_13
_atom_site_aniso_U_12
Cu1 0.0367(3) 0.0291(2) 0.0260(2) 0.0011(2) -0.00356(19) -0.0009(2)
Cu2 0.0383(3) 0.0281(2) 0.0223(2) 0.00085(18) -0.0003(2) 0.0000(2)
N1 0.0295(16) 0.0263(15) 0.0297(15) -0.0030(14) -0.0027(12) 0.0007(14)
N2 0.0294(17) 0.0347(16) 0.0247(16) 0.0064(13) -0.0015(13) 0.0019(14)
N3 0.0424(19) 0.0289(16) 0.0289(16) -0.0006(14) -0.0001(14) -0.0018(16)
N4 0.0326(17) 0.0345(18) 0.0288(16) 0.0072(14) -0.0032(13) 0.0040(14)
N5 0.041(2) 0.0389(18) 0.0258(16) 0.0071(15) 0.0004(14) 0.0031(17)
N6 0.0330(18) 0.0331(17) 0.0227(15) 0.0002(13) -0.0040(12) 0.0012(13)
N7 0.0355(19) 0.0265(16) 0.0335(18) 0.0023(13) 0.0012(14) -0.0013(14)
N8 0.040(2) 0.0393(19) 0.037(2) 0.0075(16) 0.0015(16) 0.0069(16)
N9 0.048(2) 0.0332(18) 0.0341(18) -0.0042(15) 0.0030(17) -0.0065(17)
N10 0.046(2) 0.045(2) 0.039(2) -0.0093(17) -0.0100(18) 0.0119(19)
O1 0.0487(18) 0.0270(14) 0.0276(14) 0.0009(11) 0.0024(13) -0.0076(13)
O2 0.0348(16) 0.0417(16) 0.0393(17) 0.0053(13) -0.0059(13) 0.0027(14)
O3 0.0376(16) 0.0325(14) 0.0375(16) -0.0032(12) -0.0009(13) -0.0061(13)
O4 0.0468(19) 0.0394(16) 0.0303(15) -0.0028(12) -0.0067(13) 0.0085(14)
O5 0.0415(17) 0.0286(14) 0.0435(18) -0.0010(13) 0.0018(14) -0.0085(12)
O6 0.0505(19) 0.0461(18) 0.0275(15) 0.0051(13) -0.0026(14) -0.0061(15)
O7 0.070(3) 0.0315(16) 0.051(2) -0.0003(14) -0.018(2) -0.0043(17)
O8 0.063(2) 0.0499(19) 0.0427(19) 0.0159(16) 0.0004(18) 0.0209(18)
O9 0.0388(18) 0.0455(19) 0.050(2) -0.0082(15) -0.0005(15) -0.0114(15)
O10 0.057(2) 0.0332(17) 0.085(3) 0.0028(18) 0.013(2) 0.0012(17)
O11 0.048(2) 0.0455(19) 0.052(2) -0.0017(15) -0.0125(16) 0.0012(17)
O12 0.072(3) 0.061(2) 0.069(3) -0.023(2) -0.034(2) 0.036(2)
C1 0.035(2) 0.0301(19) 0.0291(18) 0.0000(15) 0.0003(15) -0.0009(16)
C2 0.031(2) 0.035(2) 0.0305(19) -0.0004(15) -0.0028(17) -0.0031(16)
C3 0.041(2) 0.0269(18) 0.033(2) 0.0050(15) -0.0006(17) -0.0022(17)
C4 0.043(2) 0.032(2) 0.033(2) 0.0023(17) -0.0009(18) 0.0058(18)
C5 0.032(2) 0.0266(18) 0.0301(19) 0.0037(15) -0.0006(15) -0.0014(16)
C31 0.045(3) 0.035(2) 0.034(2) -0.0065(17) -0.0059(19) 0.0034(19)
C32 0.044(3) 0.033(2) 0.049(3) -0.0102(19) 0.001(2) -0.0057(19)
C33 0.041(2) 0.043(3) 0.044(3) -0.006(2) 0.004(2) -0.006(2)
C34 0.056(3) 0.040(2) 0.029(2) -0.0060(17) 0.0029(19) -0.005(2)
C35 0.043(2) 0.0296(19) 0.032(2) -0.0051(16) -0.0048(18) -0.0013(18)
C36 0.038(2) 0.0333(19) 0.0309(19) -0.0094(17) -0.0004(16) -0.0002(18)
C37 0.040(2) 0.036(2) 0.0287(18) -0.0049(15) -0.0057(18) -0.0012(18)
C41 0.039(2) 0.034(2) 0.032(2) 0.0039(16) 0.0023(18) 0.0010(18)
C42 0.053(3) 0.039(2) 0.032(2) 0.0070(18) 0.004(2) -0.004(2)
C43 0.060(3) 0.041(2) 0.036(2) 0.0115(19) 0.011(2) 0.009(2)
C44 0.043(3) 0.045(3) 0.041(2) 0.0112(19) 0.0018(19) 0.002(2)
C45 0.034(2) 0.034(2) 0.0327(19) 0.0074(18) -0.0040(16) 0.0006(18)
C46 0.041(2) 0.046(2) 0.036(2) 0.0057(19) -0.004(2) -0.013(2)
C47 0.046(3) 0.038(2) 0.034(2) 0.0052(18) -0.0053(19) -0.011(2)
C51 0.046(3) 0.041(2) 0.035(2) 0.0099(18) -0.003(2) 0.006(2)
C52 0.042(3) 0.055(3) 0.039(2) 0.019(2) 0.008(2) 0.011(2)
C53 0.048(3) 0.065(3) 0.027(2) 0.012(2) 0.0025(19) 0.017(2)
C54 0.048(2) 0.052(3) 0.0230(18) -0.0032(17) 0.0008(19) 0.012(2)
C55 0.043(2) 0.045(2) 0.0221(17) 0.0004(16) -0.0016(17) 0.010(2)
C56 0.052(3) 0.033(2) 0.027(2) -0.0044(16) -0.0045(19) 0.0017(19)
C57 0.043(2) 0.032(2) 0.0284(19) -0.0015(15) -0.0045(17) -0.0027(17)
C61 0.035(2) 0.035(2) 0.0262(18) -0.0040(15) -0.0043(16) 0.0013(18)
C62 0.055(3) 0.035(2) 0.028(2) -0.0053(17) -0.0059(19) 0.014(2)
C63 0.039(2) 0.047(3) 0.031(2) -0.0043(18) 0.0001(18) 0.014(2)
C64 0.042(2) 0.039(2) 0.0254(19) 0.0012(16) 0.0041(17) 0.0050(18)
C65 0.030(2) 0.040(2) 0.0255(19) 0.0004(16) 0.0000(16) 0.0026(17)
C66 0.034(2) 0.037(2) 0.032(2) 0.0050(17) 0.0069(17) -0.0018(17)
C67 0.037(2) 0.0269(18) 0.040(2) -0.0027(17) -0.0027(17) -0.0055(18)
C98 0.162(12) 0.086(7) 0.118(9) -0.035(6) -0.015(8) 0.015(7)
N99 0.155(10) 0.134(9) 0.150(11) 0.044(8) -0.022(8) -0.019(8)
C99 0.46(3) 0.084(7) 0.154(12) 0.039(8) 0.197(18) 0.079(13)

loop_
_atom_type_symbol
_atom_type_description
_atom_type_scat_dispersion_real
_atom_type_scat_dispersion_imag
_atom_type_scat_source
C C 0.0033 0.0016 'International Tables Vol C Tables 4.2.6.8 and 6.1.1.4'
H H 0.0000 0.0000 'International Tables Vol C Tables 4.2.6.8 and 6.1.1.4'
N N 0.0061 0.0033 'International Tables Vol C Tables 4.2.6.8 and 6.1.1.4'
O O 0.0106 0.0060 'International Tables Vol C Tables 4.2.6.8 and 6.1.1.4'
Cu Cu 0.3201 1.2651 'International Tables Vol C Tables 4.2.6.8 and 6.1.1.4'

loop_
_exptl_crystal_face_index_h
_exptl_crystal_face_index_k
_exptl_crystal_face_index_l
_exptl_crystal_face_perp_dist
-10.00 0.00 34.00 0.1425
0.00 -14.00 -23.00 0.3799
-12.00 -11.00 0.00 0.2725
11.00 11.00 6.00 0.2807
15.00 0.00 -3.00 0.0998
9.00 -1.00 -38.00 0.1569
-14.00 0.00 -14.00 0.0702
-15.00 0.00 5.00 0.0666
8.00 0.00 38.00 0.1335
5.00 -16.00 -3.00 0.3983
1.00 16.00 -3.00 0.3742
-4.00 -16.00 9.00 0.3929
7.00 12.00 -23.00 0.3057
-4.00 9.00 -38.00 0.2996

loop_
_geom_angle_atom_site_label_1
_geom_angle_atom_site_label_2
_geom_angle_atom_site_label_3
_geom_angle
N3 Cu1 N4 170.58(15)
N3 Cu1 O2 87.36(14)
N4 Cu1 O2 86.82(14)
N3 Cu1 N1 96.14(14)
N4 Cu1 N1 92.12(14)
O2 Cu1 N1 156.75(14)
N3 Cu1 O1 89.60(13)
N4 Cu1 O1 83.97(13)
O2 Cu1 O1 98.76(12)
N1 Cu1 O1 104.23(13)
N5 Cu2 N6 173.55(15)
N5 Cu2 N2 95.06(15)
N6 Cu2 N2 91.38(14)
N5 Cu2 O4 85.73(14)
N6 Cu2 O4 88.29(13)
N2 Cu2 O4 155.10(14)
N5 Cu2 O3 89.63(14)
N6 Cu2 O3 89.65(13)
N2 Cu2 O3 99.30(13)
O4 Cu2 O3 105.59(13)
C1 N1 C47 112.4(3)
C1 N1 C37 107.9(3)
C47 N1 C37 108.8(3)
C1 N1 Cu1 110.9(2)
C47 N1 Cu1 103.8(3)
C37 N1 Cu1 113.0(3)
C57 N2 C5 109.9(3)
C57 N2 C67 109.2(3)
C5 N2 C67 112.5(3)
C57 N2 Cu2 111.9(2)
C5 N2 Cu2 109.4(3)
C67 N2 Cu2 103.9(3)
C31 N3 C35 119.0(4)
C31 N3 Cu1 118.6(3)
C35 N3 Cu1 122.2(3)
C45 N4 C41 117.9(4)
C45 N4 Cu1 127.7(3)
C41 N4 Cu1 114.1(3)
C51 N5 C55 118.8(4)
C51 N5 Cu2 118.3(3)
C55 N5 Cu2 122.3(3)
C65 N6 C61 118.7(4)
C65 N6 Cu2 127.6(3)
C61 N6 Cu2 113.7(3)
O5 N7 O6 121.5(4)
O5 N7 O1 118.6(4)
O6 N7 O1 119.8(3)
O8 N8 O7 123.0(4)
O8 N8 O2 119.0(4)
O7 N8 O2 118.0(4)
O10 N9 O9 121.4(4)
O10 N9 O3 119.5(4)
O9 N9 O3 119.1(4)
O12 N10 O11 123.2(5)
O12 N10 O4 119.1(4)
O11 N10 O4 117.7(4)
N7 O1 Cu1 127.9(3)
N8 O2 Cu1 105.3(3)
N9 O3 Cu2 132.9(3)
N10 O4 Cu2 105.5(3)
N1 C1 C2 116.1(3)
C1 C2 C3 111.2(3)
C4 C3 C2 111.9(4)
C5 C4 C3 111.1(4)
N2 C5 C4 114.7(4)
N3 C31 C32 123.0(4)
C31 C32 C33 118.5(5)
C34 C33 C32 118.8(5)
C33 C34 C35 120.0(4)
N3 C35 C34 120.4(4)
N3 C35 C36 116.8(4)
C34 C35 C36 122.5(4)
C35 C36 C37 110.3(4)
C36 C37 N1 114.8(3)
N4 C41 C42 124.6(5)
C41 C42 C43 116.7(5)
C44 C43 C42 120.2(5)
C43 C44 C45 119.8(5)
N4 C45 C44 120.7(4)
N4 C45 C46 121.0(4)
C44 C45 C46 118.3(4)
C47 C46 C45 119.1(4)
N1 C47 C46 115.8(4)
N5 C51 C52 122.2(5)
C53 C52 C51 118.7(5)
C54 C53 C52 119.1(4)
C53 C54 C55 120.4(5)
N5 C55 C54 120.7(4)
N5 C55 C56 116.8(4)
C54 C55 C56 122.5(4)
C55 C56 C57 111.8(4)
N2 C57 C56 115.0(4)
N6 C61 C62 122.7(4)
C63 C62 C61 118.3(4)
C64 C63 C62 120.2(4)
C63 C64 C65 119.5(4)
N6 C65 C64 120.4(4)
N6 C65 C66 121.9(4)
C64 C65 C66 117.6(4)
C65 C66 C67 118.1(4)
N2 C67 C66 115.2(3)
N99 C98 C99 175(2)

loop_
_geom_bond_atom_site_label_1
_geom_bond_atom_site_label_2
_geom_bond_distance
Cu1 N3 2.002(4)
Cu1 N4 2.003(4)
Cu1 O2 2.049(3)
Cu1 N1 2.049(3)
Cu1 O1 2.304(3)
Cu2 N5 2.002(4)
Cu2 N6 2.015(3)
Cu2 N2 2.045(4)
Cu2 O4 2.051(3)
Cu2 O3 2.291(3)
N1 C1 1.484(5)
N1 C47 1.489(6)
N1 C37 1.511(5)
N2 C57 1.484(5)
N2 C5 1.495(5)
N2 C67 1.502(6)
N3 C31 1.336(6)
N3 C35 1.354(5)
N4 C45 1.344(5)
N4 C41 1.362(6)
N5 C51 1.352(6)
N5 C55 1.356(6)
N6 C65 1.339(5)
N6 C61 1.357(5)
N7 O5 1.235(5)
N7 O6 1.256(5)
N7 O1 1.272(4)
N8 O8 1.233(5)
N8 O7 1.237(6)
N8 O2 1.284(5)
N9 O10 1.244(5)
N9 O9 1.248(6)
N9 O3 1.269(5)
N10 O12 1.225(5)
N10 O11 1.244(5)
N10 O4 1.306(6)
C1 C2 1.518(6)
C2 C3 1.523(6)
C3 C4 1.516(6)
C4 C5 1.515(6)
C31 C32 1.371(7)
C32 C33 1.389(7)
C33 C34 1.378(7)
C34 C35 1.389(7)
C35 C36 1.477(6)
C36 C37 1.509(6)
C41 C42 1.366(7)
C42 C43 1.386(8)
C43 C44 1.375(8)
C44 C45 1.395(7)
C45 C46 1.519(6)
C46 C47 1.500(7)
C51 C52 1.384(7)
C52 C53 1.381(8)
C53 C54 1.372(7)
C54 C55 1.381(6)
C55 C56 1.486(7)
C56 C57 1.495(6)
C61 C62 1.376(6)
C62 C63 1.369(7)
C63 C64 1.358(7)
C64 C65 1.412(6)
C65 C66 1.490(6)
C66 C67 1.520(6)
C98 N99 1.116(16)
C98 C99 1.263(17)

loop_
_geom_torsion_atom_site_label_1
_geom_torsion_atom_site_label_2
_geom_torsion_atom_site_label_3
_geom_torsion_atom_site_label_4
_geom_torsion
N3 Cu1 N1 C1 106.6(3)
N4 Cu1 N1 C1 -68.8(3)
O2 Cu1 N1 C1 -155.7(3)
O1 Cu1 N1 C1 15.5(3)
N3 Cu1 N1 C47 -132.4(3)
N4 Cu1 N1 C47 52.1(3)
O2 Cu1 N1 C47 -34.8(5)
O1 Cu1 N1 C47 136.4(3)
N3 Cu1 N1 C37 -14.7(3)
N4 Cu1 N1 C37 169.8(3)
O2 Cu1 N1 C37 83.0(4)
O1 Cu1 N1 C37 -105.9(3)
N5 Cu2 N2 C57 9.5(3)
N6 Cu2 N2 C57 -170.2(3)
O4 Cu2 N2 C57 -81.2(4)
O3 Cu2 N2 C57 100.0(3)
N5 Cu2 N2 C5 -112.5(3)
N6 Cu2 N2 C5 67.8(3)
O4 Cu2 N2 C5 156.7(3)
O3 Cu2 N2 C5 -22.0(3)
N5 Cu2 N2 C67 127.2(3)
N6 Cu2 N2 C67 -52.5(3)
O4 Cu2 N2 C67 36.4(4)
O3 Cu2 N2 C67 -142.4(2)
N4 Cu1 N3 C31 6.6(11)
O2 Cu1 N3 C31 58.5(3)
N1 Cu1 N3 C31 -144.6(3)
O1 Cu1 N3 C31 -40.3(3)
N4 Cu1 N3 C35 -178.3(8)
O2 Cu1 N3 C35 -126.4(3)
N1 Cu1 N3 C35 30.5(3)
O1 Cu1 N3 C35 134.8(3)
N3 Cu1 N4 C45 -170.2(8)
O2 Cu1 N4 C45 137.9(4)
N1 Cu1 N4 C45 -18.9(4)
O1 Cu1 N4 C45 -123.0(4)
N3 Cu1 N4 C41 2.6(11)
O2 Cu1 N4 C41 -49.3(3)
N1 Cu1 N4 C41 153.9(3)
O1 Cu1 N4 C41 49.8(3)
N6 Cu2 N5 C51 -32.8(15)
N2 Cu2 N5 C51 150.1(3)
O4 Cu2 N5 C51 -54.9(3)
O3 Cu2 N5 C51 50.8(3)
N6 Cu2 N5 C55 138.4(13)
N2 Cu2 N5 C55 -38.6(4)
O4 Cu2 N5 C55 116.4(4)
O3 Cu2 N5 C55 -138.0(4)
N5 Cu2 N6 C65 -150.8(12)
N2 Cu2 N6 C65 26.3(4)
O4 Cu2 N6 C65 -128.8(4)
O3 Cu2 N6 C65 125.6(4)
N5 Cu2 N6 C61 27.7(15)
N2 Cu2 N6 C61 -155.2(3)
O4 Cu2 N6 C61 49.7(3)
O3 Cu2 N6 C61 -55.9(3)
O5 N7 O1 Cu1 149.4(3)
O6 N7 O1 Cu1 -32.6(5)
N3 Cu1 O1 N7 -28.8(4)
N4 Cu1 O1 N7 158.1(4)
O2 Cu1 O1 N7 -116.1(3)
N1 Cu1 O1 N7 67.4(4)
O8 N8 O2 Cu1 175.4(3)
O7 N8 O2 Cu1 -1.9(5)
N3 Cu1 O2 N8 99.2(3)
N4 Cu1 O2 N8 -88.2(3)
N1 Cu1 O2 N8 -0.3(5)
O1 Cu1 O2 N8 -171.6(3)
O10 N9 O3 Cu2 3.3(6)
O9 N9 O3 Cu2 -176.1(3)
N5 Cu2 O3 N9 -92.6(4)
N6 Cu2 O3 N9 81.0(4)
N2 Cu2 O3 N9 172.3(4)
O4 Cu2 O3 N9 -7.1(4)
O12 N10 O4 Cu2 176.7(4)
O11 N10 O4 Cu2 -3.8(5)
N5 Cu2 O4 N10 -85.2(3)
N6 Cu2 O4 N10 97.2(3)
N2 Cu2 O4 N10 7.6(5)
O3 Cu2 O4 N10 -173.6(3)
C47 N1 C1 C2 62.8(5)
C37 N1 C1 C2 -57.2(5)
Cu1 N1 C1 C2 178.5(3)
N1 C1 C2 C3 169.8(4)
C1 C2 C3 C4 -178.8(4)
C2 C3 C4 C5 173.3(4)
C57 N2 C5 C4 58.4(4)
C67 N2 C5 C4 -63.4(5)
Cu2 N2 C5 C4 -178.4(3)
C3 C4 C5 N2 169.6(3)
C35 N3 C31 C32 -4.5(7)
Cu1 N3 C31 C32 170.8(4)
N3 C31 C32 C33 1.3(7)
C31 C32 C33 C34 1.3(7)
C32 C33 C34 C35 -0.6(8)
C31 N3 C35 C34 5.1(6)
Cu1 N3 C35 C34 -170.0(4)
C31 N3 C35 C36 179.1(4)
Cu1 N3 C35 C36 4.0(5)
C33 C34 C35 N3 -2.6(7)
C33 C34 C35 C36 -176.3(5)
N3 C35 C36 C37 -62.1(5)
C34 C35 C36 C37 111.7(5)
C35 C36 C37 N1 78.7(5)
C1 N1 C37 C36 -154.2(3)
C47 N1 C37 C36 83.5(4)
Cu1 N1 C37 C36 -31.2(4)
C45 N4 C41 C42 -2.2(6)
Cu1 N4 C41 C42 -175.8(4)
N4 C41 C42 C43 1.8(7)
C41 C42 C43 C44 -1.3(7)
C42 C43 C44 C45 1.3(7)
C41 N4 C45 C44 2.0(6)
Cu1 N4 C45 C44 174.6(3)
C41 N4 C45 C46 -177.3(4)
Cu1 N4 C45 C46 -4.8(6)
C43 C44 C45 N4 -1.7(7)
C43 C44 C45 C46 177.7(4)
N4 C45 C46 C47 -3.3(7)
C44 C45 C46 C47 177.3(4)
C1 N1 C47 C46 44.8(5)
C37 N1 C47 C46 164.3(4)
Cu1 N1 C47 C46 -75.1(4)
C45 C46 C47 N1 50.1(6)
C55 N5 C51 C52 -0.1(7)
Cu2 N5 C51 C52 171.5(4)
N5 C51 C52 C53 -1.7(7)
C51 C52 C53 C54 1.4(7)
C52 C53 C54 C55 0.6(7)
C51 N5 C55 C54 2.1(7)
Cu2 N5 C55 C54 -169.1(3)
C51 N5 C55 C56 -175.5(4)
Cu2 N5 C55 C56 13.3(6)
C53 C54 C55 N5 -2.4(7)
C53 C54 C55 C56 175.1(5)
N5 C55 C56 C57 47.5(6)
C54 C55 C56 C57 -130.0(5)
C5 N2 C57 C56 162.6(4)
C67 N2 C57 C56 -73.6(4)
Cu2 N2 C57 C56 40.8(4)
C55 C56 C57 N2 -80.7(5)
C65 N6 C61 C62 2.1(6)
Cu2 N6 C61 C62 -176.5(4)
N6 C61 C62 C63 0.4(7)
C61 C62 C63 C64 -0.9(7)
C62 C63 C64 C65 -1.2(7)
C61 N6 C65 C64 -4.1(6)
Cu2 N6 C65 C64 174.3(3)
C61 N6 C65 C66 172.8(4)
Cu2 N6 C65 C66 -8.7(6)
C63 C64 C65 N6 3.7(7)
C63 C64 C65 C66 -173.4(4)
N6 C65 C66 C67 15.3(6)
C64 C65 C66 C67 -167.7(4)
C57 N2 C67 C66 -165.2(4)
C5 N2 C67 C66 -43.0(5)
Cu2 N2 C67 C66 75.3(4)
C65 C66 C67 N2 -55.1(5)

loop_
_diffrn_scan_number
_diffrn_scan_type
_diffrn_scan_start
_diffrn_scan_end
_diffrn_scan_width
_diffrn_scan_exptime
_diffrn_scan_omega
_diffrn_scan_theta
_diffrn_scan_kappa
_diffrn_scan_phi
_diffrn_scan_omega1
_diffrn_scan_theta1
_diffrn_scan_frames
1 omega -41.00 62.50 0.75 5.00 - 30.00 -79.00 0.00 0.00 0.00 138
2 omega -41.00 62.50 0.75 5.00 - 30.00 -79.00 90.00 0.00 0.00 138
3 omega -41.00 62.50 0.75 5.00 - 30.00 -79.00 180.00 0.00 0.00 138
4 omega -41.00 62.50 0.75 5.00 - 30.00 -79.00 270.00 0.00 0.00 138
